data_2101482
loop_
_publ_author_name
'Britton, D.'
'Cramer, C. J.'

_publ_section_title
;
 Structures of four <i>o</i>-nitrobenzonitriles
;
_journal_issue 2
_journal_name_full 'Acta Crystallographica Section B'
_journal_page_first 344
_journal_page_last 351
_journal_paper_doi 10.1107/S0108768195010500
_journal_volume 52
_journal_year 1996
_chemical_formula_sum 'C7 H3 N3 O4'
_chemical_formula_weight 193.12
_symmetry_cell_setting orthorhombic
_symmetry_space_group_name_Hall '-P 2n 2ab'
_symmetry_space_group_name_H-M 'P b c n'
_cell_angle_alpha 90.0
_cell_angle_beta 90.0
_cell_angle_gamma 90.0
_cell_formula_units_Z 4
_cell_length_a 13.081(6)
_cell_length_b 9.027(4)
_cell_length_c 6.545(3)
_cell_volume 772.8(6)
_diffrn_radiation_type MoK\a
_diffrn_radiation_wavelength 0.71073
_exptl_absorpt_coefficient_mu 0.131
_exptl_crystal_density_diffrn 1.660(2)
_exptl_crystal_F_000 392
_cod_data_source_file cr0483.cif
_cod_data_source_block cr0483d
_cod_original_cell_volume 773.0(10)
_cod_database_code 2101482

loop_
_atom_site_label
_atom_site_fract_x
_atom_site_fract_y
_atom_site_fract_z
O1 .31630(10) .02500(10) .0799(2)
O2 .23600(10) .19520(10) .2460(2)
N1 .5 -.1532(2) .25
N2 .31370(10) .13920(10) .1797(2)
C1 .5 .1330(2) .25
C2 .41080(10) .21490(10) .2206(2)
C3 .40990(10) .3676(2) .2238(3)
C4 .5 .4434(3) .25
C7 .5 -.0277(2) .25
H3 .3470(10) .412(2) .203(3)
H4 .5 .543(3) .25

loop_
_geom_angle_atom_site_label_1
_geom_angle_atom_site_label_2
_geom_angle_atom_site_label_3
_geom_angle
C1 C7 N1 180.0
C2 C1 C7 122.00(10)
C1 C2 N2 120.20(10)
C3 C2 N2 117.50(10)
C2 N2 O1 117.80(10)
C2 N2 O2 117.80(10)
O1 N2 O2 124.4(2)
C1 C2 C3 122.3(2)
C2 C3 C4 119.5(2)

loop_
_geom_bond_atom_site_label_1
_geom_bond_atom_site_label_2
_geom_bond_distance
N1 C7 1.133(3)
C1 C7 1.451(3)
N2 O1 1.222(2)
N2 O2 1.215(2)
C2 N2 1.466(2)
C1 C2 1.394(2)
C2 C3 1.379(2)
C3 C4 1.373(2)
C3 H3 0.92(2)
C4 H4 0.90(3)
